data_1567269
loop_
_publ_author_name
'Kaziev, G. Z.'
'Quinones, Saul O.'
'Bel'skii, V. K.'
'Zavodnik, V. I.'
'Osminkina, I. V.'
'De Ita, Antonio'

_publ_section_title
;
 X-Ray Diffraction Analysis of Aluminum Hexamolybdenocobaltate(III) and
 Hexamolybdenocromate(III)
;
_journal_issue 6
_journal_name_full 'Russian Journal of Coordination Chemistry'
_journal_page_first 384
_journal_page_last 388
_journal_paper_doi 10.1023/A:1016020526090
_journal_volume 28
_journal_year 2002
_chemical_formula_moiety 'H12 Al O6, Co H6 Mo6 O24, 10(H2 O)'
_chemical_formula_sum 'Al Co H38 Mo6 O40'
_chemical_formula_weight 1339.85
_chemical_name_systematic
;
Aluminum hexamolybdenocobaltate(III)
;
_space_group_crystal_system triclinic
_space_group_IT_number 2
_space_group_name_Hall '-P 1'
_space_group_name_H-M_alt 'P -1'
_symmetry_Int_Tables_number 2
_symmetry_space_group_name_H-M 'P -1'
_audit_creation_method 'manually at INEOS RAS'
_cell_angle_alpha 101.36(2)
_cell_angle_beta 96.95(2)
_cell_angle_gamma 102.23(2)
_cell_formula_units_Z 2
_cell_length_a 6.796(1)
_cell_length_b 11.248(2)
_cell_length_c 11.568(2)
_cell_volume 835.0(3)
_diffrn_ambient_temperature 295
_diffrn_radiation_probe x-ray
_diffrn_radiation_type AgK\a
_exptl_crystal_colour green
_exptl_crystal_density_diffrn 2.665
_exptl_crystal_description sphere
_exptl_crystal_F_000 650
_refine_ls_R_factor_gt 0.0167
_refine_ls_wR_factor_ref 0.0450
_cod_data_source_file R38-39old.cif
_cod_data_source_block compound_R38old
_cod_original_cell_volume 835.0(5)
_cod_database_code 1567269

loop_
_symmetry_equiv_pos_site_id
_symmetry_equiv_pos_as_xyz
1 x,y,z
2 -x,-y,-z

loop_
_atom_site_label
_atom_site_type_symbol
_atom_site_fract_x
_atom_site_fract_y
_atom_site_fract_z
_atom_site_U_iso_or_equiv
Mo(1) Mo 0.8348(1) 0.7424(1) 0.6791(1) 0.020(1)
Mo(2) Mo 0.8705(1) 0.6656(1) 0.3959(1) 0.017(1)
Mo(3) Mo 0.5271(1) 0.4275(1) 0.2110(1) 0.019(1)
Co Co 0.5000 0.5000 0.5000 0.016(1)
Al Al 0.5000 1.0000 1.0000 0.018(1)
O(1) O 0.6769(3) 0.5360(2) 0.6486(2) 0.017(1)
O(2) O 0.6145(3) 0.6703(2) 0.5020(2) 0.017(1)
O(3) O 0.7030(3) 0.4672(2) 0.4046(2) 0.017(1)
O(4) O 0.5866(3) 0.7296(2) 0.7483(2) 0.022(1)
O(5) O 0.9848(3) 0.6770(2) 0.5601(2) 0.022(1)
O(6) O 0.6462(3) 0.6061(2) 0.2649(2) 0.022(1)
O(7) O 0.8647(3) 0.8933(2) 0.6655(2) 0.035(1)
O(8) O 1.0012(3) 0.7481(2) 0.8036(2) 0.037(1)
O(9) O 0.9189(3) 0.8195(2) 0.3923(2) 0.030(1)
O(10) O 1.0603(3) 0.6099(2) 0.3334(2) 0.027(1)
O(11) O 0.3405(3) 0.4337(2) 0.1020(2) 0.033(1)
O(12) O 0.7135(3) 0.3849(2) 0.1399(2) 0.035(1)
O(1w) O 1.0100(4) 1.1178(3) 0.8504(2) 0.039(1)
O(2w) O 0.6895(5) 1.0188(3) 0.3680(2) 0.040(1)
O(3w) O 0.4011(4) 0.7356(2) 1.1618(2) 0.039(1)
O(4w) O 0.9866(4) 0.6315(3) 0.0863(3) 0.044(1)
O(5w) O 0.4115(4) 0.8295(2) 0.4326(3) 0.038(1)
O(6w) O 0.7657(3) 1.0937(2) 1.0083(2) 0.027(1)
O(7w) O 0.6037(4) 0.8683(2) 1.0381 0.025(1)
O(8w) O 0.5110(3) 1.0675(2) 1.1632(2) 0.025(1)
H(1) H 0.755(5) 0.493(3) 0.656(3) 0.021(1)
H(2) H 0.536(5) 0.710(3) 0.485(3) 0.030(8)
H(3) H 0.788(6) 0.413(4) 0.420(3) 0.055(11)
H(11) H 1.019(7) 1.173(4) 0.851(4) 0.026(14)
H(12) H 0.981(8) 1.064(5) 0.775(5) 0.094(18)
H(21) H 0.633(9) 0.957(6) 0.366(5) 0.090(20)
H(22) H 0.789(10) 1.032(6) 0.399(6) 0.100(20)
H(31) H 0.304(6) 0.691(4) 1.126(3) 0.040(11)
H(32) H 0.454(8) 0.690(5) 1.169(5) 0.081(19)
H(41) H 0.937(6) 0.574(4) 0.115(4) 0.047(12)
H(42) H 0.910(8) 0.612(5) 0.041(5) 0.073(17)
H(51) H 0.340(9) 0.793(6) 0.375(6) 0.090(20)
H(52) H 0.372(11) 0.860(7) 0.494(7) 0.190(30)
H(61) H 0.834(6) 1.145(4) 1.063(4) 0.048(11)
H(62) H 0.820(6) 1.105(4) 0.955(4) 0.051(12)
H(71) H 0.532(6) 0.813(4) 1.068(3) 0.045(10)
H(72) H 0.711(5) 0.879(3) 1.062(3) 0.019(9)
H(81) H 0.559(5) 1.050(3) 1.208(3) 0.016(9)
H(82) H 0.496(6) 1.139(4) 1.191(4) 0.051(11)
